data_4100254
_journal_name_full 'Journal of the American Chemical Society'
_journal_year 2005
_chemical_absolute_configuration rm
_chemical_formula_sum 'C33 H42 N2 O8'
_chemical_formula_weight 594.69
_space_group_IT_number 4
_symmetry_cell_setting monoclinic
_symmetry_space_group_name_Hall 'P 2yb'
_symmetry_space_group_name_H-M 'P 1 21 1'
_cell_angle_alpha 90.00
_cell_angle_beta 104.015(13)
_cell_angle_gamma 90.00
_cell_formula_units_Z 2
_cell_length_a 12.013(9)
_cell_length_b 8.448(6)
_cell_length_c 15.988(12)
_cell_measurement_temperature 298(2)
_cell_volume 1574.3(19)
_diffrn_ambient_temperature 298(2)
_exptl_crystal_density_diffrn 1.255
_cod_depositor_comments
;
The following automatic conversions were performed:
'_symmetry_cell_setting' value 'Monoclinic' changed to 'monoclinic'
according to '/home/saulius/struct/CIF-dictionaries/cif_core.dic'
dictionary named 'cif_core.dic' version 2.4.1 from 2010-06-29.

Automatic conversion script
Id: cif_fix_enum 1527 2010-12-29 10:47:43Z saulius 
;
_cod_original_sg_symbol_H-M 'P 21'
_cod_database_code 4100254

loop_
_symmetry_equiv_pos_as_xyz
'x, y, z'
'-x, y+1/2, -z'

loop_
_atom_site_label
_atom_site_type_symbol
_atom_site_fract_x
_atom_site_fract_y
_atom_site_fract_z
_atom_site_U_iso_or_equiv
_atom_site_adp_type
_atom_site_occupancy
_atom_site_symmetry_multiplicity
_atom_site_calc_flag
_atom_site_refinement_flags
_atom_site_disorder_assembly
_atom_site_disorder_group
O1 O 0.7843(4) 1.6833(6) 0.5950(3) 0.0665(14) Uani 1 1 d . . .
O2 O 0.7882(5) 1.1508(5) 0.4896(3) 0.0587(13) Uani 1 1 d . . .
O3 O 0.6284(4) 1.2420(5) 0.3397(3) 0.0597(14) Uani 1 1 d . . .
H3A H 0.6698 1.1636 0.3462 0.090 Uiso 1 1 calc R . .
O4 O 0.7118(4) 1.9564(6) 0.3120(3) 0.0612(14) Uani 1 1 d . . .
O5 O 0.4487(4) 1.5099(6) -0.0297(3) 0.0578(13) Uani 1 1 d . . .
O6 O 0.7814(4) 1.7266(6) -0.1019(3) 0.0636(14) Uani 1 1 d . . .
O7 O 0.8611(4) 1.4887(7) 0.2236(3) 0.0796(16) Uani 1 1 d . . .
O8 O 0.8743(4) 1.7934(6) 0.0721(3) 0.0554(13) Uani 1 1 d . . .
N1 N 0.4790(5) 1.6887(7) 0.3109(3) 0.0520(15) Uani 1 1 d . . .
N2 N 0.6709(4) 1.7155(6) 0.2501(3) 0.0422(14) Uani 1 1 d . . .
C1 C 0.6070(5) 1.5657(7) 0.2372(4) 0.0428(17) Uani 1 1 d . . .
H1A H 0.6621 1.4787 0.2417 0.051 Uiso 1 1 calc R . .
C2 C 0.5428(6) 1.5453(8) 0.3083(4) 0.0476(18) Uani 1 1 d . . .
H2B H 0.4876 1.4587 0.2914 0.057 Uiso 1 1 calc R . .
C3 C 0.6251(6) 1.4998(9) 0.3930(4) 0.0465(18) Uani 1 1 d . . .
C4 C 0.6699(6) 1.3479(8) 0.4046(5) 0.0468(19) Uani 1 1 d . . .
C5 C 0.7513(6) 1.3069(8) 0.4781(5) 0.0481(18) Uani 1 1 d . . .
C6 C 0.7912(6) 1.4163(8) 0.5439(4) 0.0454(18) Uani 1 1 d . . .
C7 C 0.7447(6) 1.5673(8) 0.5315(4) 0.0486(19) Uani 1 1 d . . .
C8 C 0.6638(6) 1.6135(7) 0.4574(4) 0.0497(19) Uani 1 1 d . . .
C9 C 0.6173(7) 1.7807(8) 0.4461(4) 0.058(2) Uani 1 1 d . . .
H9A H 0.6793 1.8555 0.4661 0.070 Uiso 1 1 calc R . .
H9B H 0.5615 1.7953 0.4803 0.070 Uiso 1 1 calc R . .
C10 C 0.5605(6) 1.8122(8) 0.3509(4) 0.0494(19) Uani 1 1 d . . .
H10A H 0.5181 1.9120 0.3474 0.059 Uiso 1 1 calc R . .
C11 C 0.6528(6) 1.8330(9) 0.3009(4) 0.0493(19) Uani 1 1 d . . .
C12 C 0.7577(5) 1.7344(8) 0.2010(4) 0.0465(18) Uani 1 1 d . . .
H12A H 0.7752 1.8477 0.2005 0.056 Uiso 1 1 calc R . .
C13 C 0.7087(6) 1.6846(8) 0.1078(4) 0.0441(17) Uani 1 1 d . . .
C14 C 0.7695(6) 1.7201(8) 0.0460(4) 0.0481(18) Uani 1 1 d . . .
C15 C 0.7213(6) 1.6888(8) -0.0401(4) 0.0479(18) Uani 1 1 d . . .
C16 C 0.6142(6) 1.6159(7) -0.0679(4) 0.0469(18) Uani 1 1 d . . .
C17 C 0.5560(6) 1.5821(8) -0.0058(4) 0.0440(18) Uani 1 1 d . . .
C18 C 0.6001(6) 1.6139(7) 0.0821(4) 0.0422(17) Uani 1 1 d . . .
C19 C 0.5327(5) 1.5688(9) 0.1461(4) 0.0498(18) Uani 1 1 d . . .
H19A H 0.4989 1.4651 0.1316 0.060 Uiso 1 1 calc R . .
H19B H 0.4708 1.6441 0.1428 0.060 Uiso 1 1 calc R . .
C20 C 0.3853(6) 1.6704(10) 0.3548(5) 0.078(2) Uani 1 1 d . . .
H20A H 0.3482 1.7707 0.3564 0.117 Uiso 1 1 calc R . .
H20B H 0.4161 1.6337 0.4126 0.117 Uiso 1 1 calc R . .
H20C H 0.3306 1.5951 0.3242 0.117 Uiso 1 1 calc R . .
C21 C 0.8807(6) 1.3732(9) 0.6240(4) 0.068(2) Uani 1 1 d . . .
H21A H 0.8970 1.4637 0.6613 0.102 Uiso 1 1 calc R . .
H21B H 0.9494 1.3400 0.6085 0.102 Uiso 1 1 calc R . .
H21C H 0.8526 1.2885 0.6533 0.102 Uiso 1 1 calc R . .
C22 C 0.9699(6) 1.6989(10) 0.0604(5) 0.068(2) Uani 1 1 d . . .
H22A H 0.9614 1.6762 -0.0003 0.081 Uiso 1 1 calc R . .
H22B H 0.9725 1.5993 0.0911 0.081 Uiso 1 1 calc R . .
C23 C 1.0755(9) 1.7886(14) 0.0942(8) 0.122(4) Uani 1 1 d . . .
H23A H 1.0656 1.8493 0.1403 0.146 Uiso 1 1 calc R . .
C32 C 1.1577(13) 1.8100(19) 0.0859(17) 0.322(16) Uani 1 1 d . . .
H32A H 1.1826 1.7588 0.0422 0.387 Uiso 1 1 calc R . .
H32B H 1.2062 1.8804 0.1222 0.387 Uiso 1 1 calc R . .
C24 C 0.7876(7) 1.8895(10) -0.1187(5) 0.079(3) Uani 1 1 d . . .
H24A H 0.8324 1.9053 -0.1603 0.119 Uiso 1 1 calc R . .
H24B H 0.8230 1.9439 -0.0663 0.119 Uiso 1 1 calc R . .
H24C H 0.7117 1.9304 -0.1411 0.119 Uiso 1 1 calc R . .
C25 C 0.3572(6) 1.6207(10) -0.0552(5) 0.083(3) Uani 1 1 d . . .
H25A H 0.2855 1.5650 -0.0709 0.124 Uiso 1 1 calc R . .
H25B H 0.3677 1.6807 -0.1037 0.124 Uiso 1 1 calc R . .
H25C H 0.3567 1.6911 -0.0081 0.124 Uiso 1 1 calc R . .
C26 C 0.7125(8) 1.6959(13) 0.6543(5) 0.108(3) Uani 1 1 d . . .
H26A H 0.7431 1.7745 0.6970 0.162 Uiso 1 1 calc R . .
H26B H 0.7096 1.5956 0.6819 0.162 Uiso 1 1 calc R . .
H26C H 0.6365 1.7260 0.6237 0.162 Uiso 1 1 calc R . .
C27 C 0.8689(6) 1.6502(10) 0.2447(5) 0.062(2) Uani 1 1 d . . .
H27A H 0.9325 1.6971 0.2260 0.074 Uiso 1 1 calc R . .
H27B H 0.8832 1.6627 0.3067 0.074 Uiso 1 1 calc R . .
C28 C 0.9545(8) 1.3937(14) 0.2700(7) 0.110(4) Uani 1 1 d . . .
H28B H 0.9579 1.3958 0.3313 0.132 Uiso 1 1 calc R . .
H28C H 1.0267 1.4331 0.2612 0.132 Uiso 1 1 calc R . .
C29 C 0.9324(14) 1.2283(17) 0.2354(8) 0.158(7) Uani 1 1 d . . .
H29A H 0.8857 1.1736 0.2641 0.190 Uiso 1 1 calc R . .
C33 C 0.9549(14) 1.154(2) 0.1869(9) 0.198(8) Uani 1 1 d . . .
H33A H 1.0015 1.1938 0.1530 0.237 Uiso 1 1 calc R . .
H33B H 0.9276 1.0509 0.1790 0.237 Uiso 1 1 calc R . .
C30 C 0.5647(6) 1.5763(10) -0.1619(4) 0.072(2) Uani 1 1 d . . .
H30A H 0.4935 1.5207 -0.1679 0.109 Uiso 1 1 calc R . .
H30B H 0.6178 1.5109 -0.1824 0.109 Uiso 1 1 calc R . .
H30C H 0.5514 1.6723 -0.1950 0.109 Uiso 1 1 calc R . .
C31 C 0.8948(7) 1.1184(11) 0.4677(6) 0.094(3) Uani 1 1 d . . .
H31A H 0.9149 1.0093 0.4795 0.141 Uiso 1 1 calc R . .
H31B H 0.9538 1.1847 0.5015 0.141 Uiso 1 1 calc R . .
H31C H 0.8871 1.1396 0.4076 0.141 Uiso 1 1 calc R . .

loop_
_atom_site_aniso_label
_atom_site_aniso_U_11
_atom_site_aniso_U_22
_atom_site_aniso_U_33
_atom_site_aniso_U_23
_atom_site_aniso_U_13
_atom_site_aniso_U_12
O1 0.086(4) 0.058(3) 0.051(3) -0.012(3) 0.007(3) -0.013(3)
O2 0.076(3) 0.038(3) 0.058(3) 0.005(2) 0.008(3) 0.011(3)
O3 0.079(3) 0.039(3) 0.052(3) -0.010(3) -0.001(3) 0.006(2)
O4 0.084(4) 0.048(3) 0.052(3) -0.012(3) 0.018(3) -0.010(3)
O5 0.054(3) 0.058(3) 0.052(3) -0.005(3) -0.006(3) -0.013(3)
O6 0.076(4) 0.070(4) 0.049(3) -0.004(3) 0.022(3) 0.000(3)
O7 0.075(4) 0.073(4) 0.082(4) 0.006(3) 0.002(3) 0.026(3)
O8 0.046(3) 0.056(3) 0.064(3) -0.013(3) 0.014(3) -0.007(3)
N1 0.058(4) 0.041(4) 0.060(4) 0.001(3) 0.020(3) 0.010(3)
N2 0.054(4) 0.036(4) 0.036(3) -0.013(3) 0.010(3) -0.003(3)
C1 0.056(4) 0.026(4) 0.047(5) -0.007(3) 0.014(4) -0.001(4)
C2 0.056(4) 0.039(4) 0.048(5) -0.005(4) 0.013(4) 0.005(4)
C3 0.054(5) 0.050(5) 0.040(5) 0.002(4) 0.022(4) -0.003(4)
C4 0.058(5) 0.039(5) 0.044(5) -0.002(4) 0.014(4) 0.002(4)
C5 0.058(5) 0.040(5) 0.049(5) 0.003(4) 0.017(4) 0.007(4)
C6 0.053(5) 0.043(5) 0.041(5) 0.002(4) 0.013(4) 0.003(4)
C7 0.062(5) 0.046(5) 0.037(5) -0.003(4) 0.011(4) -0.007(4)
C8 0.075(5) 0.025(4) 0.049(5) -0.002(4) 0.015(4) -0.005(4)
C9 0.089(6) 0.049(5) 0.039(5) -0.002(4) 0.023(4) 0.004(4)
C10 0.064(5) 0.022(4) 0.064(5) 0.007(4) 0.020(4) 0.020(4)
C11 0.065(5) 0.037(5) 0.040(5) 0.003(4) 0.001(4) 0.002(4)
C12 0.056(5) 0.038(4) 0.045(4) -0.013(3) 0.011(4) -0.004(4)
C13 0.054(5) 0.033(4) 0.041(4) -0.003(3) 0.004(4) 0.000(4)
C14 0.052(5) 0.040(4) 0.051(5) -0.007(4) 0.011(4) 0.001(4)
C15 0.061(5) 0.039(4) 0.044(5) -0.006(4) 0.015(4) 0.002(4)
C16 0.063(5) 0.035(4) 0.036(5) -0.001(4) -0.001(4) -0.002(4)
C17 0.047(5) 0.036(4) 0.043(5) -0.008(4) 0.000(4) -0.006(4)
C18 0.047(5) 0.037(4) 0.040(5) -0.002(3) 0.005(4) 0.005(4)
C19 0.058(4) 0.050(5) 0.040(4) -0.008(4) 0.009(4) -0.008(4)
C20 0.078(6) 0.079(6) 0.091(6) -0.002(5) 0.046(5) 0.014(5)
C21 0.072(5) 0.074(6) 0.049(5) 0.004(4) -0.003(4) -0.001(4)
C22 0.055(5) 0.078(6) 0.072(5) -0.020(5) 0.020(4) -0.006(5)
C23 0.059(7) 0.113(9) 0.203(12) -0.049(8) 0.049(8) 0.000(8)
C32 0.098(11) 0.113(11) 0.78(5) -0.09(2) 0.15(2) 0.012(11)
C24 0.090(7) 0.064(6) 0.090(6) 0.014(5) 0.033(5) 0.006(5)
C25 0.060(5) 0.093(7) 0.086(6) 0.015(5) -0.001(5) 0.006(5)
C26 0.151(9) 0.116(8) 0.063(6) -0.017(6) 0.036(7) 0.017(8)
C27 0.054(5) 0.081(7) 0.048(4) -0.003(4) 0.007(4) -0.011(5)
C28 0.088(8) 0.138(11) 0.100(8) 0.046(8) 0.014(6) 0.045(7)
C29 0.270(18) 0.114(11) 0.121(11) 0.044(9) 0.107(12) 0.119(12)
C33 0.245(18) 0.205(18) 0.161(14) -0.060(13) 0.085(13) -0.105(16)
C30 0.090(6) 0.087(6) 0.037(5) -0.008(4) 0.010(4) -0.013(5)
C31 0.083(6) 0.088(7) 0.109(7) -0.012(6) 0.019(6) 0.035(5)

loop_
_geom_bond_atom_site_label_1
_geom_bond_atom_site_label_2
_geom_bond_distance
_geom_bond_site_symmetry_2
_geom_bond_publ_flag
O1 C7 1.408(8) . ?
O1 C26 1.433(9) . ?
O2 C5 1.390(8) . ?
O2 C31 1.433(8) . ?
O3 C4 1.370(8) . ?
O4 C11 1.249(8) . ?
O5 C17 1.393(7) . ?
O5 C25 1.427(8) . ?
O6 C15 1.394(7) . ?
O6 C24 1.408(8) . ?
O7 C27 1.402(9) . ?
O7 C28 1.432(10) . ?
O8 C14 1.374(8) . ?
O8 C22 1.448(8) . ?
N1 C2 1.439(8) . ?
N1 C10 1.467(8) . ?
N1 C20 1.473(8) . ?
N2 C11 1.332(8) . ?
N2 C12 1.458(7) . ?
N2 C1 1.469(8) . ?
C1 C19 1.513(8) . ?
C1 C2 1.530(8) . ?
C2 C3 1.520(9) . ?
C3 C4 1.386(9) . ?
C3 C8 1.403(9) . ?
C4 C5 1.378(9) . ?
C5 C6 1.395(9) . ?
C6 C7 1.387(9) . ?
C6 C21 1.504(9) . ?
C7 C8 1.393(9) . ?
C8 C9 1.514(9) . ?
C9 C10 1.534(9) . ?
C10 C11 1.526(9) . ?
C12 C13 1.523(8) . ?
C12 C27 1.525(9) . ?
C13 C14 1.395(8) . ?
C13 C18 1.403(8) . ?
C14 C15 1.384(8) . ?
C15 C16 1.398(9) . ?
C16 C17 1.375(8) . ?
C16 C30 1.513(9) . ?
C17 C18 1.403(9) . ?
C18 C19 1.500(8) . ?
C22 C23 1.464(12) . ?
C23 C32 1.043(14) . ?
C28 C29 1.504(17) . ?
C29 C33 1.080(14) . ?

loop_
_cod_related_entry_id
_cod_related_entry_database
_cod_related_entry_code
1 ChemSpider 30659895
